data_4082233
loop_
_publ_author_name
'Ryu, Ji Yeon'
'Lee, Ji Min'
'Park, Yu Jin'
'Nghia, Nguyen Van'
'Lee, Min Hyung'
'Lee, Junseong'

_publ_section_title
;
 A Ruthenium--Iron Bimetallic Supramolecular Cage withD4Symmetry from a
 Tetrapyridyl Iron(I) Metalloligand
;
_journal_issue 24
_journal_name_full Organometallics
_journal_page_first 7272
_journal_paper_doi 10.1021/om401145s
_journal_volume 32
_journal_year 2013
_chemical_formula_sum 'C36 H33 Cl6 Fe N4'
_chemical_formula_weight 790.21
_chemical_name_systematic
; 
 ? 
;
_space_group_IT_number 2
_symmetry_cell_setting triclinic
_symmetry_space_group_name_Hall '-P 1'
_symmetry_space_group_name_H-M 'P -1'
_atom_sites_solution_hydrogens geom
_atom_sites_solution_primary direct
_atom_sites_solution_secondary difmap
_audit_creation_method SHELXL-97
_cell_angle_alpha 114.355(2)
_cell_angle_beta 95.332(2)
_cell_angle_gamma 103.045(2)
_cell_formula_units_Z 2
_cell_length_a 11.8102(4)
_cell_length_b 13.0820(4)
_cell_length_c 13.9126(4)
_cell_measurement_reflns_used 9794
_cell_measurement_temperature 100(2)
_cell_measurement_theta_max 23.67
_cell_measurement_theta_min 2.17
_cell_volume 1865.32(11)
_computing_structure_refinement 'SHELXL-97 (Sheldrick, 2008)'
_computing_structure_solution 'SHELXS-97 (Sheldrick, 2008)'
_diffrn_ambient_temperature 100(2)
_diffrn_measured_fraction_theta_full 0.990
_diffrn_measured_fraction_theta_max 0.990
_diffrn_radiation_monochromator graphite
_diffrn_radiation_source 'fine-focus sealed tube'
_diffrn_radiation_type MoK\a
_diffrn_radiation_wavelength 0.71073
_diffrn_reflns_av_R_equivalents 0.0315
_diffrn_reflns_av_sigmaI/netI 0.0538
_diffrn_reflns_limit_h_max 14
_diffrn_reflns_limit_h_min -14
_diffrn_reflns_limit_k_max 16
_diffrn_reflns_limit_k_min -16
_diffrn_reflns_limit_l_max 17
_diffrn_reflns_limit_l_min -17
_diffrn_reflns_number 30147
_diffrn_reflns_theta_full 26.38
_diffrn_reflns_theta_max 26.38
_diffrn_reflns_theta_min 1.79
_exptl_absorpt_coefficient_mu 0.865
_exptl_crystal_density_diffrn 1.407
_exptl_crystal_density_method 'not measured'
_exptl_crystal_F_000 810
_refine_diff_density_max 0.519
_refine_diff_density_min -0.386
_refine_diff_density_rms 0.058
_refine_ls_extinction_method none
_refine_ls_goodness_of_fit_ref 1.002
_refine_ls_hydrogen_treatment mixed
_refine_ls_matrix_type full
_refine_ls_number_parameters 485
_refine_ls_number_reflns 7568
_refine_ls_number_restraints 533
_refine_ls_restrained_S_all 0.990
_refine_ls_R_factor_all 0.1012
_refine_ls_R_factor_gt 0.0607
_refine_ls_shift/su_max 0.001
_refine_ls_shift/su_mean 0.000
_refine_ls_structure_factor_coef Fsqd
_refine_ls_weighting_details 'calc w=1/[\s^2^(Fo^2^)+(0.1000P)^2^+0.7794P] where P=(Fo^2^+2Fc^2^)/3'
_refine_ls_weighting_scheme calc
_refine_ls_wR_factor_gt 0.1621
_refine_ls_wR_factor_ref 0.1820
_reflns_number_gt 4973
_reflns_number_total 7568
_reflns_threshold_expression >2sigma(I)
_cod_data_source_file om401145s_si_002.cif
_cod_data_source_block complex1
_cod_depositor_comments
;
The following automatic conversions were performed:

'_symmetry_cell_setting' value 'Triclinic' changed to 'triclinic'
according to /home/saulius/struct/CIF-dictionaries/cif_core.dic
dictionary named 'cif_core.dic' version 2.4.2 from 2011-04-26.

Automatic conversion script
Id: cif_fix_values 1891 2012-01-12 08:04:46Z andrius 
;
_cod_original_cell_volume 1865.31(10)
_cod_original_sg_symbol_H-M P-1
_cod_database_code 4082233

loop_
_symmetry_equiv_pos_as_xyz
'x, y, z'
'-x, -y, -z'

loop_
_atom_site_label
_atom_site_type_symbol
_atom_site_fract_x
_atom_site_fract_y
_atom_site_fract_z
_atom_site_U_iso_or_equiv
_atom_site_adp_type
_atom_site_occupancy
_atom_site_symmetry_multiplicity
_atom_site_calc_flag
_atom_site_refinement_flags
_atom_site_disorder_assembly
_atom_site_disorder_group
Fe1 Fe 0.78042(4) 0.80044(4) 0.74420(4) 0.04022(17) Uani 1 1 d U . .
C1 C 0.6164(3) 0.7397(3) 0.6511(2) 0.0370(7) Uani 1 1 d U . .
C2 C 0.7053(3) 0.7902(3) 0.6033(2) 0.0384(7) Uani 1 1 d U . .
C3 C 0.7598(2) 0.6956(2) 0.5866(2) 0.0369(7) Uani 1 1 d U . .
C4 C 0.6700(2) 0.6450(3) 0.6332(2) 0.0367(7) Uani 1 1 d U . .
C5 C 0.7227(3) 0.8873(3) 0.5745(3) 0.0440(8) Uani 1 1 d U . .
C6 C 0.6718(3) 0.9774(3) 0.6187(3) 0.0573(9) Uani 1 1 d U . .
H6 H 0.6258 0.9778 0.6696 0.069 Uiso 1 1 calc R . .
C7 C 0.6886(4) 1.0659(4) 0.5883(4) 0.0805(13) Uani 1 1 d U . .
H7 H 0.6515 1.1238 0.6186 0.097 Uiso 1 1 calc R . .
C8 C 0.8022(5) 0.9884(5) 0.4761(5) 0.1014(17) Uani 1 1 d U . .
H8 H 0.8487 0.9918 0.4264 0.122 Uiso 1 1 calc R . .
C9 C 0.7891(4) 0.8941(4) 0.4995(4) 0.0731(12) Uani 1 1 d U . .
H9 H 0.8245 0.8359 0.4652 0.088 Uiso 1 1 calc R . .
C10 C 0.8451(3) 0.6492(3) 0.5234(2) 0.0392(7) Uani 1 1 d U . .
C11 C 0.9542(3) 0.7192(3) 0.5275(3) 0.0548(9) Uani 1 1 d U . .
H11 H 0.9778 0.7989 0.5746 0.066 Uiso 1 1 calc R . .
C12 C 1.0275(3) 0.6720(4) 0.4628(3) 0.0643(11) Uani 1 1 d U . .
H12 H 1.0993 0.7220 0.4663 0.077 Uiso 1 1 calc R . .
C13 C 0.8981(3) 0.4903(3) 0.3926(3) 0.0588(10) Uani 1 1 d U . .
H13 H 0.8783 0.4103 0.3474 0.071 Uiso 1 1 calc R . .
C14 C 0.8177(3) 0.5315(3) 0.4535(3) 0.0465(8) Uani 1 1 d U . .
H14 H 0.7456 0.4801 0.4473 0.056 Uiso 1 1 calc R . .
C15 C 0.6394(3) 0.5357(3) 0.6429(3) 0.0394(7) Uani 1 1 d U . .
C16 C 0.7241(3) 0.4803(3) 0.6534(3) 0.0484(8) Uani 1 1 d U . .
H16 H 0.8027 0.5119 0.6526 0.058 Uiso 1 1 calc R . .
C17 C 0.6921(4) 0.3791(3) 0.6648(3) 0.0613(10) Uani 1 1 d U . .
H17 H 0.7512 0.3453 0.6733 0.074 Uiso 1 1 calc R . .
C18 C 0.4996(3) 0.3769(3) 0.6513(3) 0.0640(10) Uani 1 1 d U . .
H18 H 0.4214 0.3416 0.6501 0.077 Uiso 1 1 calc R . .
C19 C 0.5232(3) 0.4790(3) 0.6391(3) 0.0515(9) Uani 1 1 d U . .
H19 H 0.4618 0.5093 0.6284 0.062 Uiso 1 1 calc R . .
C20 C 0.3604(3) 0.7576(4) 0.7917(3) 0.0681(11) Uani 1 1 d U . .
H20 H 0.3364 0.7428 0.8477 0.082 Uiso 1 1 calc R . .
C21 C 0.4666(3) 0.7381(3) 0.7657(3) 0.0535(9) Uani 1 1 d U . .
H21 H 0.5114 0.7110 0.8032 0.064 Uiso 1 1 calc R . .
C22 C 0.5048(3) 0.7595(3) 0.6827(3) 0.0406(7) Uani 1 1 d U . .
C23 C 0.4311(3) 0.7967(3) 0.6297(3) 0.0501(8) Uani 1 1 d U . .
H23 H 0.4510 0.8098 0.5717 0.060 Uiso 1 1 calc R . .
C24 C 0.3277(3) 0.8145(3) 0.6634(4) 0.0675(11) Uani 1 1 d U . .
H24 H 0.2808 0.8416 0.6276 0.081 Uiso 1 1 calc R . .
C25 C 0.8692(3) 0.9727(3) 0.8678(3) 0.0599(10) Uani 1 1 d U . .
C26 C 0.7913(3) 0.9069(3) 0.9085(3) 0.0580(9) Uani 1 1 d U . .
C27 C 0.8316(3) 0.8082(3) 0.8970(3) 0.0581(9) Uani 1 1 d U . .
C28 C 0.9343(3) 0.8154(3) 0.8503(3) 0.0560(9) Uani 1 1 d U . .
C29 C 0.9562(3) 0.9164(4) 0.8336(3) 0.0606(10) Uani 1 1 d U . .
C30 C 0.8656(5) 1.0868(4) 0.8698(4) 0.0965(16) Uani 1 1 d U . .
H30A H 0.9299 1.1490 0.9245 0.145 Uiso 1 1 calc R . .
H30B H 0.7914 1.1005 0.8853 0.145 Uiso 1 1 calc R . .
H30C H 0.8731 1.0843 0.8008 0.145 Uiso 1 1 calc R . .
C31 C 0.6947(4) 0.9451(5) 0.9647(4) 0.0949(16) Uani 1 1 d U . .
H31A H 0.6480 0.8823 0.9760 0.142 Uiso 1 1 calc R . .
H31B H 0.6447 0.9651 0.9209 0.142 Uiso 1 1 calc R . .
H31C H 0.7297 1.0123 1.0331 0.142 Uiso 1 1 calc R . .
C32 C 0.7814(5) 0.7177(5) 0.9323(4) 0.0918(15) Uani 1 1 d U . .
H32A H 0.8186 0.7433 1.0059 0.138 Uiso 1 1 calc R . .
H32B H 0.7957 0.6453 0.8873 0.138 Uiso 1 1 calc R . .
H32C H 0.6973 0.7060 0.9264 0.138 Uiso 1 1 calc R . .
C33 C 1.0086(4) 0.7331(4) 0.8272(4) 0.0889(15) Uani 1 1 d U . .
H33A H 1.0414 0.7286 0.7655 0.133 Uiso 1 1 calc R . .
H33B H 0.9602 0.6566 0.8127 0.133 Uiso 1 1 calc R . .
H33C H 1.0719 0.7610 0.8886 0.133 Uiso 1 1 calc R . .
C34 C 1.0589(4) 0.9637(4) 0.7916(4) 0.0909(15) Uani 1 1 d U . .
H34A H 1.1120 1.0341 0.8492 0.136 Uiso 1 1 calc R . .
H34B H 1.0292 0.9806 0.7350 0.136 Uiso 1 1 calc R . .
H34C H 1.1008 0.9062 0.7640 0.136 Uiso 1 1 calc R . .
C40 C 0.4938(6) 0.7627(5) 0.1626(5) 0.1073(18) Uani 1 1 d U . .
H40 H 0.4516 0.7424 0.2126 0.129 Uiso 1 1 calc R A 1
C46 C 0.9247(17) 0.5976(17) 0.1863(11) 0.270(7) Uani 1 1 d U . .
H46 H 0.9493 0.5772 0.2436 0.324 Uiso 1 1 calc R B 1
Cl1 Cl 0.6317(6) 0.8549(7) 0.2248(6) 0.251(4) Uani 0.559(8) 1 d PDU C 1
Cl2 Cl 0.4222(10) 0.8332(10) 0.1085(5) 0.268(6) Uani 0.559(8) 1 d PDU C 1
Cl3 Cl 0.5040(5) 0.6414(4) 0.0565(5) 0.185(3) Uani 0.559(8) 1 d PDU C 1
Cl1A Cl 0.5425(10) 0.8994(4) 0.1853(6) 0.187(4) Uani 0.441(8) 1 d PDU C 2
Cl2A Cl 0.3554(13) 0.7076(12) 0.0878(11) 0.393(10) Uani 0.441(8) 1 d PDU C 2
Cl3A Cl 0.5917(15) 0.6913(12) 0.1284(13) 0.310(9) Uani 0.441(8) 1 d PDU C 2
Cl4 Cl 1.0489(8) 0.6318(7) 0.1335(8) 0.263(4) Uani 0.576(9) 1 d PDU D 1
Cl5 Cl 0.8992(15) 0.7430(10) 0.2498(9) 0.372(9) Uani 0.576(9) 1 d PDU D 1
Cl6 Cl 0.8192(9) 0.4985(11) 0.1066(10) 0.326(7) Uani 0.576(9) 1 d PDU D 1
Cl4A Cl 0.898(2) 0.497(2) 0.0506(16) 0.458(13) Uani 0.424(9) 1 d PDU D 2
Cl5A Cl 0.963(2) 0.718(2) 0.2199(18) 0.487(18) Uani 0.424(9) 1 d PDU D 2
Cl6A Cl 0.7540(9) 0.5633(12) 0.2025(10) 0.285(6) Uani 0.424(9) 1 d PDU D 2
N1 N 1.0021(3) 0.5579(3) 0.3946(3) 0.0652(9) Uani 1 1 d U . .
N2 N 0.7539(4) 1.0738(4) 0.5187(4) 0.0995(14) Uani 1 1 d U . .
N3 N 0.2911(3) 0.7956(3) 0.7430(3) 0.0755(10) Uani 1 1 d U . .
N4 N 0.5811(3) 0.3261(3) 0.6645(3) 0.0680(9) Uani 1 1 d U . .

loop_
_atom_site_aniso_label
_atom_site_aniso_U_11
_atom_site_aniso_U_22
_atom_site_aniso_U_33
_atom_site_aniso_U_23
_atom_site_aniso_U_13
_atom_site_aniso_U_12
Fe1 0.0389(3) 0.0423(3) 0.0424(3) 0.0193(2) 0.01311(19) 0.0146(2)
C1 0.0368(16) 0.0367(16) 0.0441(18) 0.0222(14) 0.0119(13) 0.0134(13)
C2 0.0428(17) 0.0341(16) 0.0448(17) 0.0212(14) 0.0148(14) 0.0140(13)
C3 0.0341(15) 0.0334(16) 0.0437(17) 0.0177(14) 0.0123(13) 0.0082(13)
C4 0.0337(15) 0.0386(16) 0.0448(17) 0.0238(14) 0.0123(13) 0.0116(13)
C5 0.0503(19) 0.0373(17) 0.0477(19) 0.0228(15) 0.0116(15) 0.0107(14)
C6 0.063(2) 0.0377(19) 0.078(3) 0.0303(19) 0.0202(19) 0.0160(16)
C7 0.098(3) 0.051(2) 0.107(4) 0.046(3) 0.025(3) 0.025(2)
C8 0.134(5) 0.092(4) 0.126(4) 0.081(4) 0.072(4) 0.040(3)
C9 0.100(3) 0.072(3) 0.085(3) 0.056(2) 0.050(3) 0.040(2)
C10 0.0393(16) 0.0401(18) 0.0446(18) 0.0213(15) 0.0156(14) 0.0159(14)
C11 0.0452(19) 0.048(2) 0.060(2) 0.0171(17) 0.0194(17) 0.0047(16)
C12 0.0387(19) 0.074(3) 0.074(3) 0.030(2) 0.0231(18) 0.0062(18)
C13 0.060(2) 0.049(2) 0.071(3) 0.0231(19) 0.0299(19) 0.0224(18)
C14 0.0406(17) 0.0432(19) 0.060(2) 0.0236(17) 0.0213(16) 0.0147(14)
C15 0.0409(17) 0.0368(17) 0.0458(18) 0.0216(15) 0.0157(14) 0.0121(13)
C16 0.0429(18) 0.049(2) 0.067(2) 0.0338(18) 0.0240(16) 0.0194(15)
C17 0.070(2) 0.056(2) 0.087(3) 0.048(2) 0.030(2) 0.0324(19)
C18 0.054(2) 0.054(2) 0.089(3) 0.040(2) 0.027(2) 0.0053(18)
C19 0.0422(18) 0.047(2) 0.072(2) 0.0328(18) 0.0175(17) 0.0121(15)
C20 0.059(2) 0.080(3) 0.071(3) 0.033(2) 0.034(2) 0.022(2)
C21 0.050(2) 0.063(2) 0.060(2) 0.0357(19) 0.0229(17) 0.0203(17)
C22 0.0352(16) 0.0375(17) 0.0505(19) 0.0189(15) 0.0134(14) 0.0127(13)
C23 0.0428(18) 0.050(2) 0.065(2) 0.0320(18) 0.0126(16) 0.0160(15)
C24 0.047(2) 0.064(3) 0.098(3) 0.039(2) 0.012(2) 0.0264(19)
C25 0.061(2) 0.051(2) 0.054(2) 0.0132(18) 0.0019(18) 0.0147(18)
C26 0.054(2) 0.068(2) 0.0407(19) 0.0108(18) 0.0085(16) 0.0258(19)
C27 0.065(2) 0.067(2) 0.042(2) 0.0243(18) 0.0105(17) 0.0198(19)
C28 0.048(2) 0.067(2) 0.043(2) 0.0132(18) 0.0060(16) 0.0230(18)
C29 0.046(2) 0.068(3) 0.051(2) 0.0163(19) 0.0047(17) 0.0083(18)
C30 0.115(4) 0.051(3) 0.091(3) 0.012(2) -0.007(3) 0.013(3)
C31 0.076(3) 0.120(4) 0.060(3) 0.004(3) 0.026(2) 0.043(3)
C32 0.113(4) 0.113(4) 0.065(3) 0.056(3) 0.022(3) 0.029(3)
C33 0.074(3) 0.099(4) 0.079(3) 0.016(3) 0.001(2) 0.052(3)
C34 0.059(3) 0.100(4) 0.080(3) 0.027(3) 0.010(2) -0.012(2)
C40 0.137(5) 0.108(4) 0.107(4) 0.061(4) 0.055(4) 0.053(4)
C46 0.318(17) 0.304(16) 0.185(12) 0.170(12) -0.024(12) -0.003(16)
Cl1 0.223(6) 0.188(6) 0.254(7) 0.093(5) -0.048(5) -0.049(5)
Cl2 0.395(12) 0.383(12) 0.190(6) 0.164(7) 0.112(7) 0.322(11)
Cl3 0.179(5) 0.104(3) 0.207(5) 0.000(3) 0.061(4) 0.051(3)
Cl1A 0.304(11) 0.109(3) 0.191(6) 0.093(4) 0.131(7) 0.059(5)
Cl2A 0.436(17) 0.296(12) 0.350(14) 0.201(11) -0.170(13) -0.081(11)
Cl3A 0.475(19) 0.335(15) 0.404(17) 0.281(14) 0.365(16) 0.300(15)
Cl4 0.312(9) 0.239(7) 0.259(9) 0.137(7) 0.059(7) 0.071(7)
Cl5 0.74(2) 0.340(12) 0.277(8) 0.221(8) 0.331(13) 0.343(16)
Cl6 0.259(10) 0.364(13) 0.292(13) 0.172(11) 0.003(9) -0.051(10)
Cl4A 0.53(3) 0.64(3) 0.314(18) 0.248(19) 0.161(19) 0.27(3)
Cl5A 0.58(3) 0.41(2) 0.39(2) 0.28(2) 0.06(2) -0.16(2)
Cl6A 0.256(10) 0.423(17) 0.254(11) 0.185(11) 0.089(8) 0.158(11)
N1 0.0499(18) 0.076(2) 0.074(2) 0.0298(19) 0.0320(16) 0.0254(17)
N2 0.131(4) 0.076(3) 0.132(4) 0.077(3) 0.049(3) 0.036(3)
N3 0.0485(19) 0.082(2) 0.103(3) 0.039(2) 0.0322(19) 0.0303(18)
N4 0.079(2) 0.0526(19) 0.097(3) 0.0484(19) 0.040(2) 0.0250(17)

loop_
_atom_type_symbol
_atom_type_description
_atom_type_scat_dispersion_real
_atom_type_scat_dispersion_imag
_atom_type_scat_source
C C 0.0033 0.0016 'International Tables Vol C Tables 4.2.6.8 and 6.1.1.4'
H H 0.0000 0.0000 'International Tables Vol C Tables 4.2.6.8 and 6.1.1.4'
N N 0.0061 0.0033 'International Tables Vol C Tables 4.2.6.8 and 6.1.1.4'
Fe Fe 0.3463 0.8444 'International Tables Vol C Tables 4.2.6.8 and 6.1.1.4'
Cl Cl 0.1484 0.1585 'International Tables Vol C Tables 4.2.6.8 and 6.1.1.4'

loop_
_geom_angle_atom_site_label_1
_geom_angle_atom_site_label_2
_geom_angle_atom_site_label_3
_geom_angle
C3 Fe1 C1 62.15(12)
C3 Fe1 C2 42.79(12)
C1 Fe1 C2 42.81(11)
C3 Fe1 C4 42.77(11)
C1 Fe1 C4 42.43(11)
C2 Fe1 C4 61.80(12)
C3 Fe1 C26 176.67(13)
C1 Fe1 C26 114.67(13)
C2 Fe1 C26 135.81(13)
C4 Fe1 C26 134.37(14)
C3 Fe1 C27 141.07(14)
C1 Fe1 C27 128.56(13)
C2 Fe1 C27 170.86(13)
C4 Fe1 C27 114.74(13)
C26 Fe1 C27 39.66(14)
C3 Fe1 C25 142.91(14)
C1 Fe1 C25 128.60(13)
C2 Fe1 C25 115.89(14)
C4 Fe1 C25 169.90(13)
C26 Fe1 C25 39.52(15)
C27 Fe1 C25 65.88(15)
C3 Fe1 C28 117.05(12)
C1 Fe1 C28 161.48(14)
C2 Fe1 C28 149.91(13)
C4 Fe1 C28 122.92(13)
C26 Fe1 C28 65.59(13)
C27 Fe1 C28 39.23(14)
C25 Fe1 C28 64.51(14)
C3 Fe1 C29 118.31(13)
C1 Fe1 C29 160.40(14)
C2 Fe1 C29 122.43(14)
C4 Fe1 C29 151.97(14)
C26 Fe1 C29 65.01(14)
C27 Fe1 C29 64.95(15)
C25 Fe1 C29 38.09(14)
C28 Fe1 C29 38.00(15)
C4 C1 C2 90.0(2)
C4 C1 C22 133.4(3)
C2 C1 C22 135.5(3)
C4 C1 Fe1 68.87(16)
C2 C1 Fe1 68.63(17)
C22 C1 Fe1 128.8(2)
C5 C2 C3 135.5(3)
C5 C2 C1 134.3(3)
C3 C2 C1 89.9(2)
C5 C2 Fe1 125.3(2)
C3 C2 Fe1 68.28(17)
C1 C2 Fe1 68.56(16)
C4 C3 C2 89.8(2)
C4 C3 C10 132.6(3)
C2 C3 C10 135.7(3)
C4 C3 Fe1 68.98(17)
C2 C3 Fe1 68.93(17)
C10 C3 Fe1 131.0(2)
C1 C4 C15 135.5(3)
C1 C4 C3 90.4(2)
C15 C4 C3 133.6(3)
C1 C4 Fe1 68.70(17)
C15 C4 Fe1 126.5(2)
C3 C4 Fe1 68.25(16)
C9 C5 C6 115.4(3)
C9 C5 C2 122.2(3)
C6 C5 C2 122.4(3)
C7 C6 C5 120.6(4)
N2 C7 C6 123.9(4)
N2 C8 C9 124.9(4)
C8 C9 C5 119.3(4)
C14 C10 C11 116.4(3)
C14 C10 C3 120.6(3)
C11 C10 C3 123.0(3)
C12 C11 C10 120.4(3)
N1 C12 C11 123.9(3)
N1 C13 C14 124.2(3)
C10 C14 C13 119.6(3)
C19 C15 C16 116.0(3)
C19 C15 C4 121.9(3)
C16 C15 C4 122.1(3)
C17 C16 C15 120.2(3)
N4 C17 C16 124.0(3)
N4 C18 C19 124.3(3)
C18 C19 C15 119.5(3)
N3 C20 C21 124.8(4)
C20 C21 C22 119.0(3)
C23 C22 C21 116.5(3)
C23 C22 C1 122.1(3)
C21 C22 C1 121.4(3)
C22 C23 C24 119.5(3)
N3 C24 C23 124.5(4)
C29 C25 C26 108.2(3)
C29 C25 C30 125.4(4)
C26 C25 C30 126.2(4)
C29 C25 Fe1 72.4(2)
C26 C25 Fe1 69.2(2)
C30 C25 Fe1 127.9(3)
C27 C26 C25 107.5(3)
C27 C26 C31 127.3(4)
C25 C26 C31 124.9(4)
C27 C26 Fe1 70.45(19)
C25 C26 Fe1 71.3(2)
C31 C26 Fe1 129.1(3)
C26 C27 C28 107.4(3)
C26 C27 C32 126.9(4)
C28 C27 C32 125.7(4)
C26 C27 Fe1 69.9(2)
C28 C27 Fe1 71.9(2)
C32 C27 Fe1 126.1(3)
C29 C28 C27 108.2(3)
C29 C28 C33 125.6(4)
C27 C28 C33 126.2(4)
C29 C28 Fe1 71.7(2)
C27 C28 Fe1 68.8(2)
C33 C28 Fe1 126.9(3)
C25 C29 C28 108.8(3)
C25 C29 C34 123.8(4)
C28 C29 C34 127.3(4)
C25 C29 Fe1 69.5(2)
C28 C29 Fe1 70.3(2)
C34 C29 Fe1 128.6(3)
Cl3A C40 Cl1A 112.9(7)
Cl3A C40 Cl2A 120.3(9)
Cl1A C40 Cl2A 107.9(6)
Cl3A C40 Cl1 70.4(7)
Cl1A C40 Cl1 52.8(4)
Cl2A C40 Cl1 160.1(6)
Cl3A C40 Cl3 42.5(7)
Cl1A C40 Cl3 127.9(5)
Cl2A C40 Cl3 78.2(7)
Cl1 C40 Cl3 108.9(5)
Cl3A C40 Cl2 134.7(6)
Cl1A C40 Cl2 54.0(5)
Cl2A C40 Cl2 54.2(5)
Cl1 C40 Cl2 106.0(6)
Cl3 C40 Cl2 106.4(5)
Cl5A C46 Cl6 134.6(17)
Cl5A C46 Cl4A 121.6(14)
Cl6 C46 Cl4A 45.0(9)
Cl5A C46 Cl4 70.5(15)
Cl6 C46 Cl4 115.9(12)
Cl4A C46 Cl4 71.2(11)
Cl5A C46 Cl5 30.1(13)
Cl6 C46 Cl5 115.7(13)
Cl4A C46 Cl5 130.3(11)
Cl4 C46 Cl5 100.1(11)
Cl5A C46 Cl6A 105.0(18)
Cl6 C46 Cl6A 52.5(9)
Cl4A C46 Cl6A 96.5(13)
Cl4 C46 Cl6A 159.8(8)
Cl5 C46 Cl6A 75.3(9)
C13 N1 C12 115.5(3)
C7 N2 C8 115.8(4)
C20 N3 C24 115.8(3)
C18 N4 C17 115.9(3)

loop_
_geom_bond_atom_site_label_1
_geom_bond_atom_site_label_2
_geom_bond_distance
Fe1 C3 2.005(3)
Fe1 C1 2.013(3)
Fe1 C2 2.014(3)
Fe1 C4 2.015(3)
Fe1 C26 2.102(3)
Fe1 C27 2.110(4)
Fe1 C25 2.130(4)
Fe1 C28 2.151(3)
Fe1 C29 2.168(4)
C1 C4 1.457(4)
C1 C2 1.469(4)
C1 C22 1.472(4)
C2 C5 1.460(4)
C2 C3 1.466(4)
C3 C4 1.466(4)
C3 C10 1.469(4)
C4 C15 1.459(4)
C5 C9 1.382(5)
C5 C6 1.386(4)
C6 C7 1.370(5)
C7 N2 1.315(6)
C8 N2 1.315(6)
C8 C9 1.380(6)
C10 C14 1.380(4)
C10 C11 1.383(4)
C11 C12 1.368(5)
C12 N1 1.340(5)
C13 N1 1.332(4)
C13 C14 1.383(4)
C15 C19 1.389(4)
C15 C16 1.391(4)
C16 C17 1.370(5)
C17 N4 1.336(5)
C18 N4 1.325(5)
C18 C19 1.384(5)
C20 N3 1.318(5)
C20 C21 1.386(5)
C21 C22 1.386(4)
C22 C23 1.381(4)
C23 C24 1.382(5)
C24 N3 1.319(5)
C25 C29 1.403(5)
C25 C26 1.431(5)
C25 C30 1.492(6)
C26 C27 1.429(5)
C26 C31 1.505(5)
C27 C28 1.431(5)
C27 C32 1.487(6)
C28 C29 1.406(5)
C28 C33 1.492(5)
C29 C34 1.511(5)
C40 Cl3A 1.632(10)
C40 Cl1A 1.632(7)
C40 Cl2A 1.675(12)
C40 Cl1 1.688(8)
C40 Cl3 1.703(7)
C40 Cl2 1.714(7)
C46 Cl5A 1.39(3)
C46 Cl6 1.514(18)
C46 Cl4A 1.74(2)
C46 Cl4 1.752(19)
C46 Cl5 1.85(2)
C46 Cl6A 2.02(2)
